data_1517507
loop_
_publ_author_name
'Bailey, Stephen J.'
'Wales, Steven M.'
'Willis, Anthony C.'
'Keller, Paul A.'

_publ_section_title
;
 Ring-opening and -expansion of 2,2'-biaziridine: access to diverse
 enantiopure linear and bicyclic vicinal diamines.
;
_journal_issue 16
_journal_name_full 'Organic letters'
_journal_page_first 4344
_journal_page_last 4347
_journal_paper_doi 10.1021/ol502164b
_journal_volume 16
_journal_year 2014
_chemical_absolute_configuration ad
_chemical_compound_source ' from U of Wollongong'
_chemical_formula_moiety 'C32 H32 N2 O4 S2'
_chemical_formula_sum 'C32 H32 N2 O4 S2'
_chemical_formula_weight 572.75
_space_group_IT_number 4
_symmetry_cell_setting monoclinic
_symmetry_space_group_name_Hall 'P 2yb'
_symmetry_space_group_name_H-M 'P 1 21 1'
_atom_sites_solution_hydrogens difmap
_atom_sites_solution_primary direct
_audit_creation_date 13-10-21
_audit_creation_method CRYSTALS_ver_14.40
_audit_update_record
;
2013-10-21 - Report on C32 H32 N2 O4 S2
             by Anthony C. Willis
             for Paul Keller



2013-10-03 - passes checkcif tests with minor warnings  
;
_cell_angle_alpha 90
_cell_angle_beta 92.1068(12)
_cell_angle_gamma 90
_cell_formula_units_Z 2
_cell_length_a 7.5629(2)
_cell_length_b 23.8460(5)
_cell_length_c 7.9703(1)
_cell_measurement_reflns_used 37078
_cell_measurement_temperature 200
_cell_measurement_theta_max 30
_cell_measurement_theta_min 2.6
_cell_volume 1436.43(5)
_computing_cell_refinement 'DENZO/SCALEPACK (Otwinowski & Minor, 1997)'
_computing_data_collection 'COLLECT (Nonius, 2001).'
_computing_data_reduction 'DENZO/SCALEPACK (Otwinowski & Minor, 1997)'
_computing_molecular_graphics
; 
ORTEP-II (Johnson 1976) in teXsan (MSC, 1992-1997)
;
_computing_publication_material 'CRYSTALS (Betteridge et al., 2003)'
_computing_structure_refinement 'CRYSTALS (Betteridge et al., 2003)'
_computing_structure_solution 'SIR92 (Altomare et al., 1994)'
_diffrn_ambient_temperature 200
_diffrn_measured_fraction_theta_full 0.997
_diffrn_measured_fraction_theta_max 0.997
_diffrn_measurement_device Area
_diffrn_measurement_device_type 'Nonius KappaCCD'
_diffrn_measurement_method ' \f and \w scans with CCD '
_diffrn_radiation_monochromator graphite
_diffrn_radiation_type 'Mo K\a'
_diffrn_radiation_wavelength 0.71073
_diffrn_reflns_av_R_equivalents 0.046
_diffrn_reflns_limit_h_max 10
_diffrn_reflns_limit_h_min -10
_diffrn_reflns_limit_k_max 33
_diffrn_reflns_limit_k_min -33
_diffrn_reflns_limit_l_max 11
_diffrn_reflns_limit_l_min -11
_diffrn_reflns_number 29695
_diffrn_reflns_theta_full 30.015
_diffrn_reflns_theta_max 30.015
_diffrn_reflns_theta_min 2.557
_diffrn_standards_number 0
_exptl_absorpt_coefficient_mu 0.226
_exptl_absorpt_correction_T_max 0.986
_exptl_absorpt_correction_T_min 0.925
_exptl_absorpt_correction_type integration
_exptl_absorpt_process_details
;
via Gaussian method (Coppens, 1970) implemented in maXus (2000)
;
_exptl_crystal_colour colourless
_exptl_crystal_density_diffrn 1.324
_exptl_crystal_density_method 'not measured'
_exptl_crystal_description plate
_exptl_crystal_F_000 604
_exptl_crystal_size_max 0.400
_exptl_crystal_size_mid 0.290
_exptl_crystal_size_min 0.060
_refine_diff_density_max 0.27
_refine_diff_density_min -0.28
_refine_ls_abs_structure_details 'Flack (1983), 4099 Friedel-pairs'
_refine_ls_abs_structure_Flack -0.07(4)
_refine_ls_extinction_method None
_refine_ls_goodness_of_fit_ref 0.9770
_refine_ls_hydrogen_treatment constr
_refine_ls_matrix_type full
_refine_ls_number_parameters 362
_refine_ls_number_reflns 8388
_refine_ls_number_restraints 1
_refine_ls_R_factor_all 0.0549
_refine_ls_R_factor_gt 0.0383
_refine_ls_shift/su_max 0.0009524
_refine_ls_shift/su_mean 0.0001925
_refine_ls_structure_factor_coef Fsqd
_refine_ls_weighting_details
;
 Method= Modified Sheldrick 
 w=1/[\s^2^(F^2^) + ( 0.04P)^2^ + 0.21P] 
 ,where P=(max(Fo^2^,0) + 2Fc^2^)/3 
;
_refine_ls_weighting_scheme calc
_refine_ls_wR_factor_all 0.0843
_refine_ls_wR_factor_gt 0.0779
_refine_ls_wR_factor_ref 0.0843
_reflns_limit_h_max 10
_reflns_limit_h_min -10
_reflns_limit_k_max 33
_reflns_limit_k_min -33
_reflns_limit_l_max 11
_reflns_limit_l_min 0
_reflns_number_gt 6693
_reflns_number_total 8388
_reflns_threshold_expression I>2.0\s(I)
_oxford_diffrn_Wilson_B_factor 2.76
_oxford_diffrn_Wilson_scale 2.30
_oxford_refine_ls_r_factor_ref 0.0549
_oxford_refine_ls_scale 0.7129(10)
_oxford_reflns_number_all 8388
_oxford_reflns_threshold_expression_ref I>-10.0\s(I)
_oxford_structure_analysis_title 'kel1306 At 10: 4 on 21/10'
_cod_data_source_file ol502164b_si_003.cif
_cod_data_source_block kel1306
_cod_original_sg_symbol_Hall 'P 2yb '
_cod_original_sg_symbol_H-M 'P 1 21 1 '
_cod_database_code 1517507

loop_
_symmetry_equiv_pos_as_xyz
x,y,z
-x,y+1/2,-z

loop_
_atom_site_label
_atom_site_type_symbol
_atom_site_fract_x
_atom_site_fract_y
_atom_site_fract_z
_atom_site_U_iso_or_equiv
_atom_site_occupancy
_atom_site_adp_type
_atom_site_refinement_flags_posn
N1 N 0.50055(19) 0.63763(7) 0.33188(17) 0.0323 1.0000 Uani .
C2 C 0.4414(2) 0.58137(8) 0.3018(2) 0.0328 1.0000 Uani .
C3 C 0.2671(2) 0.56579(9) 0.3299(2) 0.0397 1.0000 Uani .
C4 C 0.2182(3) 0.51001(9) 0.3102(3) 0.0468 1.0000 Uani .
C5 C 0.3389(3) 0.47092(9) 0.2577(3) 0.0514 1.0000 Uani .
C6 C 0.5097(3) 0.48691(9) 0.2225(2) 0.0484 1.0000 Uani .
C7 C 0.5643(3) 0.54225(8) 0.2468(2) 0.0371 1.0000 Uani .
C8 C 0.7457(3) 0.56357(9) 0.2138(2) 0.0438 1.0000 Uani .
C9 C 0.7302(3) 0.61876(9) 0.1182(3) 0.0432 1.0000 Uani .
C10 C 0.6260(2) 0.66344(8) 0.2153(2) 0.0329 1.0000 Uani .
C11 C 0.5287(2) 0.70260(8) 0.0888(2) 0.0322 1.0000 Uani .
C12 C 0.6639(2) 0.73614(9) -0.0097(2) 0.0427 1.0000 Uani .
C13 C 0.5976(3) 0.79441(9) -0.0576(2) 0.0468 1.0000 Uani .
C14 C 0.5554(2) 0.82505(8) 0.1011(2) 0.0411 1.0000 Uani .
C15 C 0.6114(3) 0.87931(9) 0.1412(3) 0.0547 1.0000 Uani .
C16 C 0.5704(3) 0.90337(10) 0.2939(4) 0.0616 1.0000 Uani .
C17 C 0.4779(3) 0.87349(9) 0.4090(3) 0.0526 1.0000 Uani .
C18 C 0.4250(2) 0.81879(8) 0.3743(2) 0.0401 1.0000 Uani .
C19 C 0.4621(2) 0.79556(8) 0.2195(2) 0.0338 1.0000 Uani .
N20 N 0.40422(17) 0.73976(7) 0.17685(16) 0.0310 1.0000 Uani .
S21 S 0.51593(6) 0.65625(4) 0.53248(5) 0.0366 1.0000 Uani .
O22 O 0.34960(18) 0.64508(7) 0.60387(16) 0.0494 1.0000 Uani .
O23 O 0.5874(2) 0.71146(6) 0.53953(16) 0.0488 1.0000 Uani .
C24 C 0.6717(2) 0.61021(8) 0.6278(2) 0.0351 1.0000 Uani .
C25 C 0.6198(3) 0.55730(9) 0.6801(2) 0.0437 1.0000 Uani .
C26 C 0.7449(3) 0.52097(9) 0.7471(3) 0.0514 1.0000 Uani .
C27 C 0.9216(3) 0.53603(10) 0.7649(2) 0.0481 1.0000 Uani .
C28 C 0.9708(3) 0.58889(10) 0.7135(2) 0.0491 1.0000 Uani .
C29 C 0.8476(3) 0.62613(9) 0.6434(2) 0.0427 1.0000 Uani .
C30 C 1.0573(4) 0.49569(13) 0.8396(4) 0.0769 1.0000 Uani .
S31 S 0.18979(5) 0.73125(4) 0.13932(5) 0.0340 1.0000 Uani .
O32 O 0.09990(16) 0.75403(7) 0.27775(15) 0.0470 1.0000 Uani .
O33 O 0.16308(17) 0.67383(6) 0.09385(17) 0.0442 1.0000 Uani .
C34 C 0.1320(2) 0.77352(8) -0.0362(2) 0.0322 1.0000 Uani .
C35 C 0.1049(3) 0.83034(9) -0.0178(2) 0.0418 1.0000 Uani .
C36 C 0.0651(3) 0.86269(9) -0.1587(3) 0.0477 1.0000 Uani .
C37 C 0.0470(3) 0.83851(10) -0.3176(2) 0.0475 1.0000 Uani .
C38 C 0.0713(3) 0.78108(10) -0.3317(2) 0.0464 1.0000 Uani .
C39 C 0.1163(2) 0.74851(9) -0.1932(2) 0.0399 1.0000 Uani .
C40 C -0.0013(4) 0.87331(12) -0.4708(3) 0.0680 1.0000 Uani .
H31 H 0.1854 0.5934 0.3642 0.0483 1.0000 Uiso R
H41 H 0.0965 0.4992 0.3308 0.0557 1.0000 Uiso R
H51 H 0.3037 0.4336 0.2497 0.0609 1.0000 Uiso R
H61 H 0.5894 0.4604 0.1809 0.0566 1.0000 Uiso R
H81 H 0.8077 0.5700 0.3223 0.0523 1.0000 Uiso R
H82 H 0.8155 0.5364 0.1509 0.0511 1.0000 Uiso R
H91 H 0.8470 0.6322 0.0958 0.0526 1.0000 Uiso R
H92 H 0.6624 0.6117 0.0113 0.0512 1.0000 Uiso R
H101 H 0.7078 0.6852 0.2830 0.0388 1.0000 Uiso R
H111 H 0.4617 0.6793 0.0126 0.0373 1.0000 Uiso R
H121 H 0.7704 0.7418 0.0598 0.0508 1.0000 Uiso R
H122 H 0.6892 0.7161 -0.1092 0.0513 1.0000 Uiso R
H131 H 0.6825 0.8150 -0.1203 0.0566 1.0000 Uiso R
H132 H 0.4906 0.7923 -0.1291 0.0550 1.0000 Uiso R
H151 H 0.6752 0.8990 0.0651 0.0663 1.0000 Uiso R
H161 H 0.6030 0.9400 0.3190 0.0740 1.0000 Uiso R
H171 H 0.4467 0.8899 0.5116 0.0631 1.0000 Uiso R
H181 H 0.3626 0.7986 0.4544 0.0476 1.0000 Uiso R
H251 H 0.4975 0.5474 0.6738 0.0518 1.0000 Uiso R
H261 H 0.7068 0.4849 0.7843 0.0628 1.0000 Uiso R
H281 H 1.0852 0.5994 0.7320 0.0597 1.0000 Uiso R
H291 H 0.8818 0.6620 0.6044 0.0508 1.0000 Uiso R
H301 H 1.1484 0.5148 0.9050 0.1153 1.0000 Uiso R
H302 H 0.9985 0.4705 0.9169 0.1161 1.0000 Uiso R
H303 H 1.1131 0.4738 0.7551 0.1164 1.0000 Uiso R
H351 H 0.1134 0.8458 0.0839 0.0483 1.0000 Uiso R
H361 H 0.0526 0.9013 -0.1475 0.0574 1.0000 Uiso R
H381 H 0.0535 0.7626 -0.4356 0.0548 1.0000 Uiso R
H391 H 0.1386 0.7091 -0.2055 0.0482 1.0000 Uiso R
H401 H -0.0011 0.8505 -0.5663 0.1036 1.0000 Uiso R
H402 H 0.0820 0.9019 -0.4862 0.1035 1.0000 Uiso R
H403 H -0.1144 0.8902 -0.4551 0.1026 1.0000 Uiso R

loop_
_atom_site_aniso_label
_atom_site_aniso_U_11
_atom_site_aniso_U_22
_atom_site_aniso_U_33
_atom_site_aniso_U_23
_atom_site_aniso_U_13
_atom_site_aniso_U_12
N1 0.0331(7) 0.0336(7) 0.0304(7) -0.0021(6) 0.0027(6) -0.0006(6)
C2 0.0363(9) 0.0341(9) 0.0278(8) 0.0011(7) -0.0016(7) -0.0007(7)
C3 0.0370(9) 0.0409(10) 0.0409(10) 0.0048(8) 0.0002(7) 0.0001(8)
C4 0.0452(11) 0.0423(11) 0.0522(12) 0.0067(9) -0.0049(9) -0.0071(9)
C5 0.0640(14) 0.0379(10) 0.0515(12) 0.0020(9) -0.0088(10) -0.0093(10)
C6 0.0633(14) 0.0385(11) 0.0428(11) -0.0062(8) -0.0045(10) 0.0101(9)
C7 0.0418(10) 0.0378(10) 0.0313(9) -0.0022(7) -0.0026(7) 0.0042(7)
C8 0.0385(10) 0.0483(11) 0.0447(10) -0.0091(9) 0.0015(8) 0.0125(8)
C9 0.0360(9) 0.0479(11) 0.0465(10) -0.0046(8) 0.0106(8) 0.0022(8)
C10 0.0280(8) 0.0387(9) 0.0322(8) -0.0038(7) 0.0019(6) -0.0039(7)
C11 0.0291(8) 0.0392(9) 0.0284(8) -0.0046(7) 0.0018(6) -0.0035(7)
C12 0.0384(9) 0.0537(12) 0.0365(9) 0.0011(9) 0.0104(7) -0.0065(9)
C13 0.0406(10) 0.0590(13) 0.0409(10) 0.0126(9) 0.0051(8) -0.0126(9)
C14 0.0342(9) 0.0399(11) 0.0483(11) 0.0093(8) -0.0079(8) -0.0052(7)
C15 0.0468(12) 0.0433(12) 0.0732(15) 0.0139(10) -0.0075(11) -0.0095(9)
C16 0.0517(13) 0.0370(11) 0.095(2) -0.0045(12) -0.0126(13) -0.0025(10)
C17 0.0471(11) 0.0447(12) 0.0649(14) -0.0161(10) -0.0103(10) 0.0050(9)
C18 0.0346(9) 0.0412(10) 0.0444(10) -0.0046(8) -0.0030(8) 0.0038(7)
C19 0.0291(8) 0.0328(9) 0.0390(9) 0.0009(7) -0.0074(7) -0.0014(7)
N20 0.0261(6) 0.0365(8) 0.0303(6) -0.0012(6) 0.0013(5) -0.0043(6)
S21 0.0435(2) 0.0372(2) 0.02912(19) -0.00365(18) 0.00205(17) 0.0033(2)
O22 0.0464(8) 0.0658(10) 0.0369(7) -0.0027(6) 0.0131(6) 0.0099(7)
O23 0.0744(10) 0.0341(7) 0.0373(7) -0.0054(5) -0.0060(7) 0.0020(6)
C24 0.0426(9) 0.0372(9) 0.0256(8) -0.0038(7) 0.0024(7) -0.0017(7)
C25 0.0468(11) 0.0439(11) 0.0401(10) 0.0052(8) -0.0034(8) -0.0098(9)
C26 0.0655(14) 0.0381(11) 0.0501(12) 0.0073(9) -0.0059(11) -0.0029(10)
C27 0.0558(12) 0.0512(12) 0.0369(10) -0.0008(8) -0.0024(9) 0.0125(10)
C28 0.0377(10) 0.0673(14) 0.0420(10) 0.0014(10) -0.0009(8) -0.0020(10)
C29 0.0452(10) 0.0456(11) 0.0371(9) 0.0013(8) -0.0008(8) -0.0091(9)
C30 0.0775(18) 0.0825(19) 0.0698(16) 0.0100(14) -0.0080(14) 0.0331(15)
S31 0.02627(18) 0.0468(2) 0.02880(19) 0.00126(18) 0.00060(15) -0.00611(18)
O32 0.0300(6) 0.0788(10) 0.0326(6) -0.0014(6) 0.0055(5) -0.0005(6)
O33 0.0380(7) 0.0444(8) 0.0496(7) 0.0050(6) -0.0042(6) -0.0136(6)
C34 0.0249(8) 0.0438(10) 0.0279(8) -0.0028(7) 0.0009(6) -0.0015(7)
C35 0.0423(10) 0.0487(12) 0.0340(9) -0.0083(8) -0.0027(8) 0.0090(9)
C36 0.0516(12) 0.0432(11) 0.0480(11) -0.0012(9) -0.0005(9) 0.0141(9)
C37 0.0408(10) 0.0665(14) 0.0356(9) 0.0075(9) 0.0038(8) 0.0159(9)
C38 0.0476(11) 0.0641(14) 0.0276(9) -0.0051(8) 0.0015(8) 0.0056(10)
C39 0.0429(10) 0.0454(10) 0.0315(9) -0.0064(7) 0.0035(7) -0.0036(8)
C40 0.0730(16) 0.0850(18) 0.0463(12) 0.0141(12) 0.0057(11) 0.0337(14)

loop_
_atom_type_symbol
_atom_type_scat_dispersion_real
_atom_type_scat_dispersion_imag
_atom_type_scat_Cromer_Mann_a1
_atom_type_scat_Cromer_Mann_b1
_atom_type_scat_Cromer_Mann_a2
_atom_type_scat_Cromer_Mann_b2
_atom_type_scat_Cromer_Mann_a3
_atom_type_scat_Cromer_Mann_b3
_atom_type_scat_Cromer_Mann_a4
_atom_type_scat_Cromer_Mann_b4
_atom_type_scat_Cromer_Mann_c
_atom_type_scat_source
C 0.0033 0.0016 2.3100 20.8439 1.0200 10.2075 1.5886 0.5687 0.8650 51.6512 0.2156 'International Tables Vol C 4.2.6.8 and 6.1.1.4'
H 0.0000 0.0000 0.4930 10.5109 0.3229 26.1257 0.1402 3.1424 0.0408 57.7998 0.0030 'International Tables Vol C 4.2.6.8 and 6.1.1.4'
N 0.0061 0.0033 12.2126 0.0057 3.1322 9.8933 2.0125 28.9975 1.1663 0.5826 -11.5290 'International Tables Vol C 4.2.6.8 and 6.1.1.4'
O 0.0106 0.0060 3.0485 13.2771 2.2868 5.7011 1.5463 0.3239 0.8670 32.9089 0.2508 'International Tables Vol C 4.2.6.8 and 6.1.1.4'
S 0.1246 0.1234 6.9053 1.4679 5.2034 22.2151 1.4379 0.2536 1.5863 56.1720 0.8669 'International Tables Vol C 4.2.6.8 and 6.1.1.4'

loop_
_exptl_crystal_face_index_h
_exptl_crystal_face_index_k
_exptl_crystal_face_index_l
_exptl_crystal_face_perp_dist
1 0 0 0.130
-1 0 0 0.160
0 1 0 0.040
0 -1 0 0.020
0 0 1 0.160
0 0 -1 0.300
-1 0 3 0.130
-2 0 -1 0.190
-1 0 -3 0.268

loop_
_geom_angle_atom_site_label_1
_geom_angle_atom_site_label_2
_geom_angle_atom_site_label_3
_geom_angle
_geom_angle_publ_flag
C2 N1 C10 119.10(13) yes
C2 N1 S21 115.00(11) yes
C10 N1 S21 117.91(11) yes
N1 C2 C3 120.93(16) yes
N1 C2 C7 118.03(16) yes
C3 C2 C7 121.03(16) yes
C2 C3 C4 119.10(18) yes
C2 C3 H31 119.3 no
C4 C3 H31 121.6 no
C3 C4 C5 120.4(2) yes
C3 C4 H41 118.9 no
C5 C4 H41 120.8 no
C4 C5 C6 120.47(19) yes
C4 C5 H51 118.5 no
C6 C5 H51 121.0 no
C5 C6 C7 120.43(19) yes
C5 C6 H61 120.1 no
C7 C6 H61 119.5 no
C2 C7 C6 118.52(18) yes
C2 C7 C8 116.95(16) yes
C6 C7 C8 124.51(17) yes
C7 C8 C9 109.10(15) yes
C7 C8 H81 108.0 no
C9 C8 H81 109.4 no
C7 C8 H82 112.2 no
C9 C8 H82 110.3 no
H81 C8 H82 107.7 no
C8 C9 C10 112.08(15) yes
C8 C9 H91 109.1 no
C10 C9 H91 110.5 no
C8 C9 H92 108.0 no
C10 C9 H92 106.9 no
H91 C9 H92 110.2 no
C9 C10 N1 112.07(14) yes
C9 C10 C11 109.24(14) yes
N1 C10 C11 111.06(13) yes
C9 C10 H101 108.9 no
N1 C10 H101 106.6 no
C11 C10 H101 108.8 no
C10 C11 C12 109.79(13) yes
C10 C11 N20 110.36(13) yes
C12 C11 N20 112.05(15) yes
C10 C11 H111 107.1 no
C12 C11 H111 109.0 no
N20 C11 H111 108.4 no
C11 C12 C13 112.61(15) yes
C11 C12 H121 109.6 no
C13 C12 H121 106.0 no
C11 C12 H122 108.8 no
C13 C12 H122 108.9 no
H121 C12 H122 110.9 no
C12 C13 C14 108.08(15) yes
C12 C13 H131 112.2 no
C14 C13 H131 110.7 no
C12 C13 H132 111.0 no
C14 C13 H132 108.6 no
H131 C13 H132 106.2 no
C13 C14 C15 124.80(19) yes
C13 C14 C19 116.98(16) yes
C15 C14 C19 118.11(19) yes
C14 C15 C16 120.5(2) yes
C14 C15 H151 119.0 no
C16 C15 H151 120.5 no
C15 C16 C17 120.4(2) yes
C15 C16 H161 120.8 no
C17 C16 H161 118.8 no
C16 C17 C18 120.3(2) yes
C16 C17 H171 120.8 no
C18 C17 H171 118.9 no
C17 C18 C19 118.99(19) yes
C17 C18 H181 119.6 no
C19 C18 H181 121.4 no
C18 C19 C14 121.67(17) yes
C18 C19 N20 120.58(16) yes
C14 C19 N20 117.75(16) yes
C11 N20 C19 118.07(13) yes
C11 N20 S31 118.41(10) yes
C19 N20 S31 116.44(11) yes
N1 S21 O22 107.65(8) yes
N1 S21 O23 107.37(7) yes
O22 S21 O23 119.78(9) yes
N1 S21 C24 105.71(7) yes
O22 S21 C24 107.31(8) yes
O23 S21 C24 108.20(9) yes
S21 C24 C25 120.24(15) yes
S21 C24 C29 119.52(14) yes
C25 C24 C29 120.18(18) yes
C24 C25 C26 119.38(19) yes
C24 C25 H251 119.5 no
C26 C25 H251 121.1 no
C25 C26 C27 121.53(19) yes
C25 C26 H261 118.4 no
C27 C26 H261 120.1 no
C26 C27 C28 118.42(19) yes
C26 C27 C30 120.9(2) yes
C28 C27 C30 120.7(2) yes
C27 C28 C29 121.23(19) yes
C27 C28 H281 118.0 no
C29 C28 H281 120.7 no
C28 C29 C24 119.26(18) yes
C28 C29 H291 121.4 no
C24 C29 H291 119.3 no
C27 C30 H301 111.9 no
C27 C30 H302 108.7 no
H301 C30 H302 106.4 no
C27 C30 H303 112.2 no
H301 C30 H303 108.2 no
H302 C30 H303 109.3 no
N20 S31 O32 107.84(7) yes
N20 S31 O33 107.01(8) yes
O32 S31 O33 119.65(8) yes
N20 S31 C34 106.64(7) yes
O32 S31 C34 106.54(8) yes
O33 S31 C34 108.50(8) yes
S31 C34 C35 120.66(13) yes
S31 C34 C39 118.65(14) yes
C35 C34 C39 120.69(16) yes
C34 C35 C36 119.30(17) yes
C34 C35 H351 119.8 no
C36 C35 H351 120.9 no
C35 C36 C37 121.13(19) yes
C35 C36 H361 119.5 no
C37 C36 H361 119.4 no
C36 C37 C38 118.27(17) yes
C36 C37 C40 121.4(2) yes
C38 C37 C40 120.37(19) yes
C37 C38 C39 121.29(17) yes
C37 C38 H381 121.2 no
C39 C38 H381 117.5 no
C34 C39 C38 119.29(18) yes
C34 C39 H391 120.3 no
C38 C39 H391 120.4 no
C37 C40 H401 109.3 no
C37 C40 H402 111.2 no
H401 C40 H402 107.2 no
C37 C40 H403 108.4 no
H401 C40 H403 112.2 no
H402 C40 H403 108.6 no

loop_
_geom_bond_atom_site_label_1
_geom_bond_atom_site_label_2
_geom_bond_distance
_geom_bond_publ_flag
N1 C2 1.432(2) yes
N1 C10 1.486(2) yes
N1 S21 1.6593(14) yes
C2 C3 1.395(3) yes
C2 C7 1.399(2) yes
C3 C4 1.388(3) yes
C3 H31 0.950 no
C4 C5 1.380(3) yes
C4 H41 0.975 no
C5 C6 1.385(3) yes
C5 H51 0.931 no
C6 C7 1.394(3) yes
C6 H61 0.942 no
C7 C8 1.495(3) yes
C8 C9 1.523(3) yes
C8 H81 0.981 no
C8 H82 0.985 no
C9 C10 1.549(2) yes
C9 H91 0.963 no
C9 H92 0.993 no
C10 C11 1.541(2) yes
C10 H101 0.958 no
C11 C12 1.537(2) yes
C11 N20 1.487(2) yes
C11 H111 0.955 no
C12 C13 1.521(3) yes
C12 H121 0.969 no
C12 H122 0.952 no
C13 C14 1.505(3) yes
C13 H131 0.963 no
C13 H132 0.974 no
C14 C15 1.395(3) yes
C14 C19 1.390(3) yes
C15 C16 1.390(4) yes
C15 H151 0.918 no
C16 C17 1.374(4) yes
C16 H161 0.927 no
C17 C18 1.389(3) yes
C17 H171 0.944 no
C18 C19 1.391(3) yes
C18 H181 0.940 no
C19 N20 1.438(2) yes
N20 S31 1.6508(13) yes
S21 O22 1.4246(14) yes
S21 O23 1.4236(14) yes
S21 C24 1.7618(18) yes
C24 C25 1.390(3) yes
C24 C29 1.385(3) yes
C25 C26 1.376(3) yes
C25 H251 0.955 no
C26 C27 1.386(3) yes
C26 H261 0.957 no
C27 C28 1.381(3) yes
C27 C30 1.513(3) yes
C28 C29 1.390(3) yes
C28 H281 0.907 no
C29 H291 0.950 no
C30 H301 0.963 no
C30 H302 0.978 no
C30 H303 0.962 no
S31 O32 1.4247(13) yes
S31 O33 1.4287(13) yes
S31 C34 1.7663(17) yes
C34 C35 1.379(2) yes
C34 C39 1.387(2) yes
C35 C36 1.386(3) yes
C35 H351 0.891 no
C36 C37 1.393(3) yes
C36 H361 0.930 no
C37 C38 1.387(3) yes
C37 C40 1.511(3) yes
C38 C39 1.382(3) yes
C38 H381 0.943 no
C39 H391 0.961 no
C40 H401 0.936 no
C40 H402 0.938 no
C40 H403 0.958 no

loop_
_geom_contact_atom_site_label_1
_geom_contact_atom_site_label_2
_geom_contact_distance
_geom_contact_site_symmetry_2
_geom_contact_publ_flag
O22 C28 3.309(3) 1_455 no
O22 C39 3.467(2) 1_556 no
O32 C38 3.194(2) 1_556 no
O32 C40 3.579(3) 1_556 no
O33 C9 3.539(3) 1_455 no

loop_
_geom_torsion_atom_site_label_1
_geom_torsion_atom_site_label_2
_geom_torsion_atom_site_label_3
_geom_torsion_atom_site_label_4
_geom_torsion
_geom_torsion_publ_flag
S21 N1 C2 C3 69.9(2) no
S21 N1 C2 C7 -108.8(2) no
S21 N1 C10 C9 125.1(1) no
S21 N1 C10 C11 -112.4(1) no
S21 C24 C25 C26 177.0(2) no
S21 C24 C29 C28 -177.8(1) no
S31 N20 C11 C10 -112.9(1) no
S31 N20 C11 C12 124.4(1) no
S31 N20 C19 C14 -108.5(1) no
S31 N20 C19 C18 71.4(2) no
S31 C34 C35 C36 178.0(2) no
S31 C34 C39 C38 -179.9(1) no
O22 S21 N1 C2 -53.7(1) no
O22 S21 N1 C10 157.7(1) no
O22 S21 C24 C25 31.6(2) no
O22 S21 C24 C29 -151.2(1) no
O23 S21 N1 C2 176.1(1) no
O23 S21 N1 C10 27.4(2) no
O23 S21 C24 C25 162.2(1) no
O23 S21 C24 C29 -20.7(2) no
O32 S31 N20 C11 157.8(1) no
O32 S31 N20 C19 -52.2(1) no
O32 S31 C34 C35 34.6(2) no
O32 S31 C34 C39 -146.1(1) no
O33 S31 N20 C11 27.8(1) no
O33 S31 N20 C19 177.9(1) no
O33 S31 C34 C35 164.6(2) no
O33 S31 C34 C39 -16.1(1) no
N1 S21 C24 C25 -83.0(2) no
N1 S21 C24 C29 94.1(2) no
N1 C2 C3 C4 -175.6(2) no
N1 C2 C7 C6 177.9(1) no
N1 C2 C7 C8 -3.7(2) no
N1 C10 C9 C8 -25.9(2) no
N1 C10 C11 N20 46.4(2) no
N1 C10 C11 C12 170.4(1) no
N20 S31 C34 C35 -80.4(2) no
N20 S31 C34 C39 98.9(1) no
N20 C11 C10 C9 170.5(1) no
N20 C11 C12 C13 -24.5(2) no
N20 C19 C14 C13 -3.8(2) no
N20 C19 C14 C15 179.7(2) no
N20 C19 C18 C17 -177.9(2) no
C2 N1 S21 C24 60.8(1) no
C2 N1 C10 C9 -22.3(2) no
C2 N1 C10 C11 100.2(2) no
C2 C3 C4 C5 -2.3(3) no
C2 C7 C6 C5 -2.1(3) no
C2 C7 C8 C9 -43.8(2) no
C3 C2 N1 C10 -141.9(2) no
C3 C2 C7 C6 -0.8(2) no
C3 C2 C7 C8 177.6(1) no
C3 C4 C5 C6 -0.6(3) no
C4 C3 C2 C7 3.0(3) no
C4 C5 C6 C7 2.9(3) no
C5 C6 C7 C8 179.5(2) no
C6 C7 C8 C9 134.5(2) no
C7 C2 N1 C10 39.4(2) no
C7 C8 C9 C10 58.0(2) no
C8 C9 C10 C11 -149.4(2) no
C9 C10 C11 C12 -65.4(2) no
C10 N1 S21 C24 -87.9(1) no
C10 C11 N20 C19 97.5(2) no
C10 C11 C12 C13 -147.5(1) no
C11 N20 S31 C34 -88.1(1) no
C11 N20 C19 C14 41.6(2) no
C11 N20 C19 C18 -138.4(2) no
C11 C12 C13 C14 58.2(2) no
C12 C11 N20 C19 -25.2(2) no
C12 C13 C14 C15 131.6(2) no
C12 C13 C14 C19 -44.7(2) no
C13 C14 C15 C16 -177.8(2) no
C13 C14 C19 C18 176.3(2) no
C14 C15 C16 C17 1.6(3) no
C14 C19 C18 C17 2.0(2) no
C15 C14 C19 C18 -0.2(2) no
C15 C16 C17 C18 0.3(3) no
C16 C15 C14 C19 -1.6(3) no
C16 C17 C18 C19 -2.1(3) no
C19 N20 S31 C34 61.9(1) no
C24 C25 C26 C27 0.5(3) no
C24 C29 C28 C27 1.2(3) no
C25 C24 C29 C28 -0.7(3) no
C25 C26 C27 C28 -0.0(3) no
C25 C26 C27 C30 179.7(2) no
C26 C25 C24 C29 -0.1(3) no
C26 C27 C28 C29 -0.9(3) no
C29 C28 C27 C30 179.4(2) no
C34 C35 C36 C37 1.9(3) no
C34 C39 C38 C37 2.1(3) no
C35 C34 C39 C38 -0.6(3) no
C35 C36 C37 C38 -0.5(3) no
C35 C36 C37 C40 178.3(2) no
C36 C35 C34 C39 -1.3(3) no
C36 C37 C38 C39 -1.5(3) no
C39 C38 C37 C40 179.7(2) no
